data_4319932
loop_
_publ_author_name
'Artur Ferreira'
'Zhi Lin'
'Jo\~ao Rocha'
'Cl\'audia M. Morais'
'Marta Lopes'
'Christian Fernandez'

_publ_contact_author_address
;
      Department of Chemistry
      University of Aveiro
      3810 Aveiro
      Portugal
;
_publ_contact_author_email rocha@dq.ua.pt
_publ_contact_author_fax '+351 234 370084'
_publ_contact_author_name 'Prof. Joao Rocha'
_publ_contact_author_phone '+351 234 370730'
_publ_section_title
;
 Ab Initio Structure Determination of a Small-Pore Framework Sodium
 Stannosilicate
;
_journal_name_full 'Inorganic Chemistry'
_journal_page_first 3330
_journal_page_last 3335
_journal_paper_doi 10.1021/ic0012571
_journal_volume 40
_journal_year 2001
_chemical_compound_source 'synthesis as described'
_chemical_formula_moiety 'H4 Na2 O11 Si3 Sn1'
_chemical_formula_structural 'NA2 SN SI3 O9 (H2 O)2'
_chemical_formula_sum 'H4 Na2 O11 Si3 Sn'
_chemical_formula_weight 428.97
_chemical_name_systematic
;
sodium tin trisilicate dihydrate
;
_space_group_IT_number 20
_symmetry_cell_setting orthorhombic
_symmetry_Int_Tables_number 20
_symmetry_space_group_name_Hall 'C 2c 2'
_symmetry_space_group_name_H-M 'C 2 2 21'
_audit_creation_date 2001-11-10S16:06:46-00:00
_cell_angle_alpha 90
_cell_angle_beta 90
_cell_angle_gamma 90
_cell_formula_units_Z 4
_cell_length_a 7.9453(5)
_cell_length_b 10.3439(7)
_cell_length_c 11.6252(7)
_cell_measurement_reflns_used 24
_cell_measurement_temperature 298
_cell_measurement_theta_max 41.365
_cell_measurement_theta_min 14.044
_cell_measurement_wavelength 1.54056
_cell_volume 955.42(11)
_computing_cell_refinement 'Treor90 (Werner et al., 1985)'
_computing_data_collection 'Philips X'Pert Data Colector'
_computing_molecular_graphics 'STRUVIR [VRML version of STRUPLO (Fisher, 1985) created by A. LeBail]'
_computing_publication_material 'WinGX publication routines (Farrugia, 1999)'
_computing_structure_refinement 'FullProf (Rodriguez-Carvajal, 1990)'
_computing_structure_solution 'Expo (Altomare et al., 1999)'
_diffrn_ambient_temperature 298
_diffrn_detector 'Xe sealed gas'
_diffrn_measured_fraction_theta_full 1
_diffrn_measured_fraction_theta_max 1
_diffrn_measurement_device_type 'pw3011-10 proportional detector'
_diffrn_radiation_probe x-ray
_diffrn_reflns_av_R_equivalents 0
_diffrn_reflns_av_unetI/netI 0.0692
_diffrn_reflns_limit_h_max 9
_diffrn_reflns_limit_h_min 0
_diffrn_reflns_limit_k_max 12
_diffrn_reflns_limit_k_min 0
_diffrn_reflns_limit_l_max 13
_diffrn_reflns_limit_l_min 0
_diffrn_reflns_number 491
_diffrn_reflns_theta_full 64.82
_diffrn_reflns_theta_max 64.82
_diffrn_reflns_theta_min 7.02
_diffrn_source 'ceramic diffraction X-ray tube'
_diffrn_source_target Cu
_exptl_absorpt_coefficient_mu 26.433
_exptl_absorpt_correction_type none
_exptl_crystal_colour colourless
_exptl_crystal_density_diffrn 2.954
_exptl_crystal_density_method 'not measured'
_exptl_crystal_description plates
_exptl_crystal_F_000 808
_exptl_crystal_size_max 0.01
_exptl_crystal_size_mid 0.01
_exptl_crystal_size_min 0.002
_pd_char_colour white
_pd_char_particle_morphology plate-like
_pd_instr_cons_illum_flag no
_pd_instr_geometry Bragg-Brentano
_pd_instr_location ' ?'
_pd_instr_monochr_post_spec 'curved graphite'
_pd_meas_2theta_range_inc 0.02
_pd_meas_2theta_range_max 130.00
_pd_meas_2theta_range_min 10.00
_pd_meas_number_of_points 6001
_pd_meas_scan_method step
_pd_proc_2theta_range_inc 0.02
_pd_proc_2theta_range_max 130.00
_pd_proc_2theta_range_min 10.00
_pd_proc_ls_background_function '5th order polynomial function'
_pd_proc_ls_profile_function pseudo-Voigt
_pd_proc_ls_prof_R_factor 0.0951
_pd_proc_ls_prof_wR_expected 0.0664
_pd_proc_ls_prof_wR_factor 0.128
_pd_spec_mounting ' packed powder'
_pd_spec_mount_mode reflection
_pd_spec_shape flat_sheet
_pd_spec_size_axial 16
_pd_spec_size_equat 16
_pd_spec_size_thick 2.4
_refine_ls_extinction_method none
_refine_ls_goodness_of_fit_all 1.93
_refine_ls_hydrogen_treatment undef
_refine_ls_matrix_type fullcycle
_refine_ls_number_constraints 8
_refine_ls_number_parameters 51
_refine_ls_R_I_factor 0.0495
_refine_ls_structure_factor_coef Inet
_refine_ls_weighting_scheme sigma
_reflns_number_gt 490
_reflns_number_total 491
_reflns_threshold_expression >2sigma(I)
_cod_data_source_file ic0012571.cif
_cod_data_source_block na2snsi3
_cod_depositor_comments
;
 Composite values of the _audit_conform_dict_name, _audit_conform_dict_version
 and _audit_conform_dict_location data items were split and properly recorded
 using a loop.

 Antanas Vaitkus,
 2019-03-01
;
_cod_original_cell_volume 955.4(1)
_cod_database_code 4319932

loop_
_symmetry_equiv_pos_as_xyz
'x, y, z'
'x, -y, -z'
'-x, y, -z+1/2'
'-x, -y, z+1/2'
'x+1/2, y+1/2, z'
'x+1/2, -y+1/2, -z'
'-x+1/2, y+1/2, -z+1/2'
'-x+1/2, -y+1/2, z+1/2'

loop_
_atom_site_label
_atom_site_type_symbol
_atom_site_fract_x
_atom_site_fract_y
_atom_site_fract_z
_atom_site_U_iso_or_equiv
_atom_site_adp_type
_atom_site_occupancy
_atom_site_symmetry_multiplicity
_atom_site_calc_flag
_atom_site_refinement_flags
_atom_site_disorder_assembly
_atom_site_disorder_group
Sn Sn 0 0.4050(1) 0.25 0.0225(4) Uiso 1 2 d S . .
Si1 Si 0.1872(4) 0.1189(3) 0.2198(2) 0.020(1) Uiso 1 1 d . . .
Si2 Si 0.3310(6) 0 0 0.009(1) Uiso 1 2 d S . .
Na1 Na 0.227(1) 0.5 0 0.088(4) Uiso 1 2 d S . .
Na2 Na 0.5 0.3169(8) 0.25 0.056(2) Uiso 1 2 d S . .
O1 O 0.1810(6) 0.2709(4) 0.241(1) 0.035(2) Uiso 1 1 d . . .
O2 O 0.0501(8) 0.4089(6) 0.4215(3) 0.028(2) Uiso 1 1 d . . .
O3 O 0.3349(6) 0.0439(5) 0.2825(6) 0.022(2) Uiso 1 1 d . . .
O4 O 0.2144(8) 0.0858(7) 0.0853(4) 0.036(2) Uiso 1 1 d . . .
O5 O 0 0.0648(7) 0.25 0.027(3) Uiso 1 2 d S . .
OW O 0.437(1) 0.3338(7) 0.0410(6) 0.019(2) Uiso 1 1 d . . .

loop_
_atom_type_symbol
_atom_type_description
_atom_type_scat_dispersion_real
_atom_type_scat_dispersion_imag
_atom_type_scat_source
Sn Sn 0.0259 5.4591 'International Tables Vol C Tables 4.2.6.8 and 6.1.1.4'
Si Si 0.2541 0.3302 'International Tables Vol C Tables 4.2.6.8 and 6.1.1.4'
Na Na 0.1353 0.1239 'International Tables Vol C Tables 4.2.6.8 and 6.1.1.4'
O O 0.0492 0.0322 'International Tables Vol C Tables 4.2.6.8 and 6.1.1.4'

loop_
_audit_conform_dict_name
_audit_conform_dict_version
_audit_conform_dict_location
cif_pd.dic 1.0 ftp://ftp.iucr.org/iucr-top/cif/pd/index.html
cif_core.dic 2.2 ?

loop_
_diffrn_radiation_type
_diffrn_radiation_wavelength
CuK\a~1~ 1.54056
CuK\a~2~ 1.54439

loop_
_geom_angle_atom_site_label_1
_geom_angle_atom_site_label_2
_geom_angle_atom_site_label_3
_geom_angle
_geom_angle_site_symmetry_1
_geom_angle_site_symmetry_3
_geom_angle_publ_flag
O3 Sn O3 87.1(4) 7 5_455 yes
O3 Sn O1 171.1(5) 7 3 yes
O3 Sn O1 91.0(4) 5_455 3 yes
O3 Sn O1 91.0(4) 7 . yes
O3 Sn O1 171.1(5) 5_455 . yes
O1 Sn O1 92.2(4) 3 . yes
O3 Sn O2 85.9(4) 7 3 yes
O3 Sn O2 92.5(4) 5_455 3 yes
O1 Sn O2 85.5(5) 3 3 yes
O1 Sn O2 96.1(5) . 3 yes
O3 Sn O2 92.5(4) 7 . yes
O3 Sn O2 85.9(4) 5_455 . yes
O1 Sn O2 96.1(5) 3 . yes
O1 Sn O2 85.5(5) . . yes
O2 Sn O2 177.8(4) 3 . yes
O3 Si1 O1 115.7(5) . . yes
O3 Si1 O4 104.0(6) . . yes
O1 Si1 O4 111.5(8) . . yes
O3 Si1 O5 114.2(4) . . yes
O1 Si1 O5 106.1(5) . . yes
O4 Si1 O5 105.0(4) . . yes
O2 Si2 O2 108.5(5) 8_554 7_545 yes
O2 Si2 O4 107.9(6) 8_554 2 yes
O2 Si2 O4 111.1(5) 7_545 2 yes
O2 Si2 O4 111.1(5) 8_554 . yes
O2 Si2 O4 107.9(6) 7_545 . yes
O4 Si2 O4 110.3(6) 2 . yes
OW Na1 OW 93.7(5) 2_565 . yes
OW Na1 O2 105.0(5) 2_565 4_564 yes
OW Na1 O2 156.3(6) . 4_564 yes
OW Na1 O2 156.3(6) 2_565 3 yes
OW Na1 O2 105.0(5) . 3 yes
O2 Na1 O2 61.6(4) 4_564 3 yes
OW Na1 O3 93.5(4) 2_565 8_554 yes
OW Na1 O3 101.2(5) . 8_554 yes
O2 Na1 O3 63.8(3) 4_564 8_554 yes
O2 Na1 O3 96.9(4) 3 8_554 yes
OW Na1 O3 101.2(5) 2_565 7 yes
OW Na1 O3 93.5(4) . 7 yes
O2 Na1 O3 96.9(4) 4_564 7 yes
O2 Na1 O3 63.8(3) 3 7 yes
O3 Na1 O3 158.4(5) 8_554 7 yes
OW Na2 OW 172.0(5) 3_655 . yes
OW Na2 O5 86.0(4) 3_655 5 yes
OW Na2 O5 86.0(4) . 5 yes
OW Na2 O1 104.3(5) 3_655 . yes
OW Na2 O1 77.2(4) . . yes
O5 Na2 O1 100.6(4) 5 . yes
OW Na2 O1 77.2(4) 3_655 3_655 yes
OW Na2 O1 104.3(5) . 3_655 yes
O5 Na2 O1 100.6(4) 5 3_655 yes
O1 Na2 O1 158.7(4) . 3_655 yes
Si1 O1 Sn 135.6(3) . . yes
Si1 O1 Na2 99.1(4) . . yes
Sn O1 Na2 125.2(2) . . yes
Si2 O2 Sn 132.8(3) 7 . yes
Si2 O2 Na1 94.9(6) 7 3 yes
Sn O2 Na1 100.9(3) . 3 yes
Si1 O3 Sn 139.3(3) . 5_545 yes
Si1 O3 Na1 113.0(3) . 7_545 yes
Sn O3 Na1 100.5(3) 5_545 7_545 yes
Si1 O4 Si2 141.7(4) . . yes
Si1 O5 Si1 139.8(3) . 3 yes
Si1 O5 Na2 110.1(5) . 5_445 yes
Si1 O5 Na2 110.1(5) 3 5_445 yes
Na1 OW Na2 112.1(4) . . yes
O3 Sn Na1 106.9(5) 7 3 no
O3 Sn Na1 46.3(5) 5_455 3 no
O1 Sn Na1 77.7(5) 3 3 no
O1 Sn Na1 126.6(5) . 3 no
O2 Sn Na1 134.20(5) 3 3 no
O2 Sn Na1 45.0(3) . 3 no
O3 Si1 Na2 80.3(5) . 5_445 no
O1 Si1 Na2 149.1(5) . 5_445 no
O4 Si1 Na2 88.0(4) . 5_445 no
O5 Si1 Na2 43.8(4) . 5_445 no
O2 Si2 Na1 54.2(3) 8_554 5_545 no
O2 Si2 Na1 54.2(3) 7_545 5_545 no
O4 Si2 Na1 124.8(5) 2 5_545 no
O4 Si2 Na1 124.8(5) . 5_545 no
OW Na1 Si2 133.2(5) 2_565 5_455 no
OW Na1 Si2 133.2(5) . 5_455 no
O2 Na1 Si2 30.8(2) 4_564 5_455 no
O2 Na1 Si2 30.8(2) 3 5_455 no
O3 Na1 Si2 79.2(3) 8_554 5_455 no
O3 Na1 Si2 79.2(3) 7 5_455 no
OW Na1 Sn 89.6(3) 2_565 2_565 no
OW Na1 Sn 134.4(4) . 2_565 no
O2 Na1 Sn 34.2(2) 4_564 2_565 no
O2 Na1 Sn 87.6(3) 3 2_565 no
O3 Na1 Sn 33.2(2) 8_554 2_565 no
O3 Na1 Sn 130.3(5) 7 2_565 no
Si2 Na1 Sn 59.6(3) 5_455 2_565 no
OW Na1 Na2 34.3(2) 2_565 2_565 no
OW Na1 Na2 95.8(4) . 2_565 no
O2 Na1 Na2 91.9(4) 4_564 2_565 no
O2 Na1 Na2 151.5(5) 3 2_565 no
O3 Na1 Na2 59.5(3) 8_554 2_565 no
O3 Na1 Na2 134.9(5) 7 2_565 no
Si2 Na1 Na2 122.1(4) 5_455 2_565 no
Sn Na1 Na2 63.9(3) 2_565 2_565 no
OW Na2 Si1 77.6(3) 3_655 3_655 no
OW Na2 Si1 107.7(4) . 3_655 no
O5 Na2 Si1 129.2(5) 5 3_655 no
O1 Na2 Si1 129.9(5) . 3_655 no
O1 Na2 Si1 29.0(2) 3_655 3_655 no
OW Na2 Si1 87.1(3) 3_655 5 no
OW Na2 Si1 85.7(3) . 5 no
O5 Na2 Si1 26.1(2) 5 5 no
O1 Na2 Si1 125.6(5) . 5 no
O1 Na2 Si1 75.5(3) 3_655 5 no
Si1 Na2 Si1 104.5(5) 3_655 5 no
OW Na2 Si1 85.7(3) 3_655 7 no
OW Na2 Si1 87.1(3) . 7 no
O5 Na2 Si1 26.1(3) 5 7 no
O1 Na2 Si1 75.5(3) . 7 no
O1 Na2 Si1 125.6(3) 3_655 7 no
Si1 Na2 Si1 152.3(3) 3_655 7 no
Si1 Na2 Si1 52.1(4) 5 7 no
OW Na2 Na1 33.6(2) 3_655 3_655 no
OW Na2 Na1 140.2(4) . 3_655 no
O5 Na2 Na1 62.4(3) 5 3_655 no
O1 Na2 Na1 129.3(4) . 3_655 no
O1 Na2 Na1 62.4(2) 3_655 3_655 no
Si1 Na2 Na1 79.0(2) 3_655 3_655 no
Si1 Na2 Na1 55.2(2) 5 3_655 no
Si1 Na2 Na1 74.9(3) 7 3_655 no
Na1 OW Na2 112.1(4) . . no

loop_
_geom_bond_atom_site_label_1
_geom_bond_atom_site_label_2
_geom_bond_distance
_geom_bond_site_symmetry_2
_geom_bond_publ_flag
Sn O3 1.981(6) 7 yes
Sn O3 1.981(6) 5_455 yes
Sn O1 2.001(5) 3 yes
Sn O1 2.001(5) . yes
Sn O2 2.034(4) 3 yes
Sn O2 2.033(4) . yes
Si1 O3 1.584(6) . yes
Si1 O1 1.593(6) . yes
Si1 O4 1.616(6) . yes
Si1 O5 1.627(4) . yes
Si2 O2 1.617(6) 8_554 yes
Si2 O2 1.617(6) 7_545 yes
Si2 O4 1.621(7) 2 yes
Si2 O4 1.621(7) . yes
Na1 OW 2.45(1) 2_565 yes
Na1 OW 2.45(1) . yes
Na1 O2 2.56(1) 4_564 yes
Na1 O2 2.56(1) 3 yes
Na1 O3 2.615(8) 8_554 yes
Na1 O3 2.615(8) 7 yes
Na2 OW 2.487(7) 3_655 yes
Na2 OW 2.487(7) . yes
Na2 O5 2.56(1) 5 yes
Na2 O1 2.580(5) . yes
Na2 O1 2.580(5) 3_655 yes
Sn Na1 3.56(1) 3 no
Si1 Na2 3.48(1) 5_445 no
Si2 Na1 3.14(1) 5_545 no
Na1 Si2 3.14(1) 5_455 no
Na1 Sn 3.56(1) 2_565 no
Na1 Na2 4.09(1) 2_565 no
Na2 Si1 3.24(1) 3_655 no
Na2 Si1 3.48(1) 5 no
Na2 Si1 3.48(1) 7 no
Na2 Na1 4.09(1) 3_655 no
O2 Si2 1.617(6) 7 no
O2 Na1 2.56(1) 3 no
O3 Sn 1.981(6) 5_545 no
O3 Na1 2.615(8) 7_545 no
O5 Si1 1.627(4) 3 no
O5 Na2 2.56(1) 5_445 no
